data_7020255
loop_
_publ_author_name
'Alvari\~no, Cristina'
'Terenzi, Alessio'
'Blanco, V\'ictor'
'Garc\'ia, Marcos D'
'Peinador, Carlos'
'Quintela, Jos\'e M'

_publ_section_title
;
 [2]Catenanes and inclusion complexes derived from self-assembled
 rectangular Pd(II) and Pt(II) metallocycles.
;
_journal_issue 39
_journal_name_full 'Dalton transactions (Cambridge, England : 2003)'
_journal_page_first 11992
_journal_page_last 11998
_journal_paper_doi 10.1039/c2dt31116j
_journal_volume 41
_journal_year 2012
_chemical_formula_sum 'C192 H216 F72 N28 O36 P12 Pd4'
_chemical_formula_weight 5657.17
_chemical_name_systematic
;
?
;
_space_group_IT_number 9
_symmetry_cell_setting monoclinic
_symmetry_space_group_name_Hall 'C -2yc'
_symmetry_space_group_name_H-M 'C 1 c 1'
_atom_sites_solution_hydrogens geom
_atom_sites_solution_primary direct
_atom_sites_solution_secondary difmap
_audit_creation_method SHELXL-97
_cell_angle_alpha 90.000(0)
_cell_angle_beta 118.4017(15)
_cell_angle_gamma 90.000(0)
_cell_formula_units_Z 2
_cell_length_a 30.8974(9)
_cell_length_b 21.7294(6)
_cell_length_c 20.8416(6)
_cell_measurement_reflns_used 20096
_cell_measurement_temperature 100(2)
_cell_measurement_theta_max 50.929
_cell_measurement_theta_min 4.946
_cell_volume 12308.4(6)
_computing_data_collection 'APEXII area detector''
_computing_molecular_graphics 'Ortep-3 for Windows (Farrugia, 1997)'
_computing_publication_material 'WinGX publication routines (Farrugia, 1999)'
_computing_structure_refinement 'SHELXL-97 (Sheldrick, 2008)'
_diffrn_ambient_temperature 100(2)
_diffrn_measured_fraction_theta_full 0.997
_diffrn_measured_fraction_theta_max 0.997
_diffrn_measurement_device_type 'Apex2 V.1.0-27 (Bruker Nonius, 2005)'
_diffrn_radiation_monochromator graphite
_diffrn_radiation_source 'fine-focus sealed tube'
_diffrn_radiation_type MoK\a
_diffrn_radiation_wavelength 0.71073
_diffrn_reflns_av_R_equivalents 0.0423
_diffrn_reflns_av_sigmaI/netI 0.0544
_diffrn_reflns_limit_h_max 41
_diffrn_reflns_limit_h_min -41
_diffrn_reflns_limit_k_max 29
_diffrn_reflns_limit_k_min -29
_diffrn_reflns_limit_l_max 27
_diffrn_reflns_limit_l_min -27
_diffrn_reflns_number 81414
_diffrn_reflns_theta_full 28.38
_diffrn_reflns_theta_max 28.38
_diffrn_reflns_theta_min 2.33
_exptl_absorpt_coefficient_mu 0.490
_exptl_absorpt_correction_T_max 0.8999
_exptl_absorpt_correction_T_min 0.8245
_exptl_absorpt_correction_type multi-scan
_exptl_absorpt_process_details 'SADABS 2004/1 (Sheldrick, 2004)'
_exptl_crystal_colour red
_exptl_crystal_density_diffrn 1.526
_exptl_crystal_density_method 'not measured'
_exptl_crystal_description prism
_exptl_crystal_F_000 5728
_exptl_crystal_size_max 0.41
_exptl_crystal_size_mid 0.26
_exptl_crystal_size_min 0.22
_refine_diff_density_max 2.162
_refine_diff_density_min -0.991
_refine_diff_density_rms 0.195
_refine_ls_abs_structure_details 'Flack H D (1983), Acta Cryst. A39, 876-881'
_refine_ls_abs_structure_Flack 0.19(3)
_refine_ls_extinction_method none
_refine_ls_goodness_of_fit_ref 1.050
_refine_ls_hydrogen_treatment constr
_refine_ls_matrix_type full
_refine_ls_number_parameters 1614
_refine_ls_number_reflns 29395
_refine_ls_number_restraints 475
_refine_ls_restrained_S_all 1.050
_refine_ls_R_factor_all 0.1244
_refine_ls_R_factor_gt 0.0909
_refine_ls_shift/su_max 0.047
_refine_ls_shift/su_mean 0.002
_refine_ls_structure_factor_coef Fsqd
_refine_ls_weighting_details 'calc w=1/[\s^2^(Fo^2^)+(0.1986P)^2^+8.8973P] where P=(Fo^2^+2Fc^2^)/3'
_refine_ls_weighting_scheme calc
_refine_ls_wR_factor_gt 0.2375
_refine_ls_wR_factor_ref 0.2778
_reflns_number_gt 21393
_reflns_number_total 29395
_reflns_threshold_expression >2\s(I)
_cod_data_source_file c2dt31116j.txt
_cod_data_source_block 0944010_b1_0s
_cod_depositor_comments
;
The following automatic conversions were performed:

'_symmetry_cell_setting' value 'Monoclinic' changed to 'monoclinic'
according to /home/saulius/struct/CIF-dictionaries/cif_core.dic
dictionary named 'cif_core.dic' version 2.4.2 from 2011-04-26.

Automatic conversion script
Id: cif_fix_values 1891 2012-01-12 08:04:46Z andrius 
;
_cod_original_cell_volume 12308.4(7)
_cod_original_sg_symbol_H-M Cc
_cod_database_code 7020255

loop_
_symmetry_equiv_pos_as_xyz
'x, y, z'
'x, -y, z+1/2'
'x+1/2, y+1/2, z'
'x+1/2, -y+1/2, z+1/2'

loop_
_atom_site_label
_atom_site_type_symbol
_atom_site_fract_x
_atom_site_fract_y
_atom_site_fract_z
_atom_site_U_iso_or_equiv
_atom_site_adp_type
_atom_site_occupancy
_atom_site_symmetry_multiplicity
_atom_site_calc_flag
_atom_site_refinement_flags
C1 C 0.2257(3) 0.0250(3) 0.8801(4) 0.0423(15) Uani 1 1 d .
H1 H 0.2532 -0.0019 0.8963 0.051 Uiso 1 1 calc R
C2 C 0.1798(3) 0.0026(4) 0.8320(5) 0.0526(19) Uani 1 1 d .
H2 H 0.1762 -0.0386 0.8148 0.063 Uiso 1 1 calc R
C3 C 0.1397(3) 0.0400(4) 0.8094(4) 0.0433(15) Uani 1 1 d .
C4 C 0.1472(3) 0.0997(4) 0.8341(4) 0.0450(16) Uani 1 1 d .
H4 H 0.1200 0.1271 0.8175 0.054 Uiso 1 1 calc R
C5 C 0.1934(3) 0.1202(4) 0.8825(5) 0.0406(15) Uani 1 1 d .
H5 H 0.1977 0.1611 0.9006 0.049 Uiso 1 1 calc R
C6 C 0.0885(3) 0.0172(5) 0.7544(5) 0.058(2) Uani 1 1 d .
H6A H 0.0893 -0.0279 0.7482 0.069 Uiso 1 1 calc R
H6B H 0.0648 0.0262 0.7725 0.069 Uiso 1 1 calc R
C7 C 0.0722(3) 0.0489(4) 0.6817(5) 0.0506(18) Uani 1 1 d .
C8 C 0.0914(3) 0.0321(5) 0.6385(5) 0.055(2) Uani 1 1 d .
H8 H 0.1118 -0.0034 0.6513 0.066 Uiso 1 1 calc R
C9 C 0.0827(3) 0.0641(4) 0.5766(5) 0.0485(17) Uani 1 1 d .
H9 H 0.0965 0.0507 0.5469 0.058 Uiso 1 1 calc R
C10 C 0.0531(3) 0.1169(4) 0.5582(5) 0.0446(17) Uani 1 1 d .
C11 C 0.0321(3) 0.1341(4) 0.6036(6) 0.053(2) Uani 1 1 d .
H11 H 0.0117 0.1695 0.5921 0.064 Uiso 1 1 calc R
C12 C 0.0416(3) 0.0995(5) 0.6640(5) 0.059(2) Uani 1 1 d .
H12 H 0.0271 0.1103 0.6937 0.071 Uiso 1 1 calc R
C13 C 0.0400(3) 0.1232(4) 0.4364(5) 0.0465(18) Uani 1 1 d .
H13 H 0.0361 0.0798 0.4331 0.056 Uiso 1 1 calc R
C14 C 0.0388(3) 0.1558(4) 0.3788(4) 0.0421(15) Uani 1 1 d .
C15 C 0.0434(3) 0.2202(3) 0.3828(4) 0.0391(15) Uani 1 1 d .
C16 C 0.0480(3) 0.2509(4) 0.4462(4) 0.0412(15) Uani 1 1 d .
C17 C 0.0494(3) 0.2143(4) 0.5030(5) 0.0461(17) Uani 1 1 d .
H17 H 0.0524 0.2335 0.5458 0.055 Uiso 1 1 calc R
C18 C 0.0508(3) 0.3171(4) 0.4490(5) 0.0475(18) Uani 1 1 d .
H18 H 0.0525 0.3384 0.4900 0.057 Uiso 1 1 calc R
C19 C 0.0511(3) 0.3488(4) 0.3938(4) 0.0444(16) Uani 1 1 d .
H19 H 0.0543 0.3923 0.3973 0.053 Uiso 1 1 calc R
C20 C 0.0465(3) 0.3184(4) 0.3295(5) 0.0425(15) Uani 1 1 d .
C21 C 0.0430(3) 0.2542(3) 0.3264(4) 0.0404(15) Uani 1 1 d .
C22 C 0.0332(3) 0.1234(4) 0.3133(5) 0.0510(19) Uani 1 1 d .
H22 H 0.0293 0.0799 0.3093 0.061 Uiso 1 1 calc R
C23 C 0.0338(3) 0.1569(4) 0.2590(5) 0.0504(18) Uani 1 1 d .
H23 H 0.0316 0.1363 0.2174 0.061 Uiso 1 1 calc R
C24 C 0.0377(3) 0.2232(4) 0.2625(5) 0.0455(17) Uani 1 1 d .
C25 C 0.0372(3) 0.2583(4) 0.2079(5) 0.0479(18) Uani 1 1 d .
H25 H 0.0345 0.2381 0.1658 0.058 Uiso 1 1 calc R
C26 C 0.0453(3) 0.3494(4) 0.2709(5) 0.0497(18) Uani 1 1 d .
H26 H 0.0480 0.3930 0.2728 0.060 Uiso 1 1 calc R
C27 C 0.1471(4) 0.3696(5) 0.2088(5) 0.057(2) Uani 1 1 d .
H27 H 0.1441 0.3300 0.1877 0.068 Uiso 1 1 calc R
C28 C 0.1934(4) 0.3909(5) 0.2555(6) 0.059(2) Uani 1 1 d .
H28 H 0.2218 0.3673 0.2656 0.071 Uiso 1 1 calc R
C29 C 0.1976(4) 0.4496(4) 0.2883(4) 0.0505(19) Uani 1 1 d .
C30 C 0.1555(4) 0.4816(4) 0.2702(5) 0.056(2) Uani 1 1 d .
H30 H 0.1569 0.5211 0.2907 0.067 Uiso 1 1 calc R
C31 C 0.1105(4) 0.4560(5) 0.2214(5) 0.056(2) Uani 1 1 d .
H31 H 0.0815 0.4790 0.2091 0.067 Uiso 1 1 calc R
C32 C 0.2477(4) 0.4697(5) 0.3457(5) 0.060(2) Uani 1 1 d .
H32A H 0.2480 0.5148 0.3527 0.072 Uiso 1 1 calc R
H32B H 0.2725 0.4596 0.3300 0.072 Uiso 1 1 calc R
C34 C 0.2601(3) 0.4367(4) 0.4169(5) 0.054(2) Uani 1 1 d .
C35 C 0.2995(4) 0.3956(5) 0.4472(6) 0.061(2) Uani 1 1 d .
H35 H 0.3196 0.3901 0.4247 0.074 Uiso 1 1 calc R
C36 C 0.3095(3) 0.3628(5) 0.5098(5) 0.053(2) Uani 1 1 d .
H36 H 0.3367 0.3354 0.5311 0.063 Uiso 1 1 calc R
C37 C 0.2786(3) 0.3714(3) 0.5401(4) 0.0406(16) Uani 1 1 d .
C38 C 0.2399(3) 0.4105(4) 0.5119(5) 0.0484(17) Uani 1 1 d .
H38 H 0.2196 0.4155 0.5343 0.058 Uiso 1 1 calc R
C39 C 0.2306(3) 0.4430(4) 0.4496(5) 0.0533(19) Uani 1 1 d .
H39 H 0.2033 0.4703 0.4289 0.064 Uiso 1 1 calc R
C40 C 0.2872(3) 0.3643(3) 0.6613(4) 0.0376(14) Uani 1 1 d .
H40 H 0.2849 0.4079 0.6605 0.045 Uiso 1 1 calc R
C41 C 0.2913(2) 0.3326(3) 0.7213(4) 0.0297(12) Uani 1 1 d .
C42 C 0.2952(2) 0.2680(3) 0.7203(4) 0.0297(12) Uani 1 1 d .
C43 C 0.2953(2) 0.2374(3) 0.6600(4) 0.0299(12) Uani 1 1 d .
C44 C 0.2907(3) 0.2735(3) 0.6029(4) 0.0345(13) Uani 1 1 d .
H44 H 0.2905 0.2549 0.5615 0.041 Uiso 1 1 calc R
C45 C 0.2988(3) 0.1718(3) 0.6606(4) 0.0328(12) Uani 1 1 d .
H45 H 0.2987 0.1516 0.6202 0.039 Uiso 1 1 calc R
C46 C 0.3021(3) 0.1383(3) 0.7161(4) 0.0316(12) Uani 1 1 d .
H46 H 0.3051 0.0949 0.7152 0.038 Uiso 1 1 calc R
C47 C 0.3013(2) 0.1674(3) 0.7783(4) 0.0291(11) Uani 1 1 d .
C48 C 0.2983(2) 0.2326(3) 0.7796(4) 0.0273(11) Uani 1 1 d .
C49 C 0.2921(3) 0.3616(3) 0.7833(4) 0.0410(15) Uani 1 1 d .
H49 H 0.2902 0.4052 0.7847 0.049 Uiso 1 1 calc R
C50 C 0.2953(3) 0.3283(3) 0.8399(4) 0.0379(14) Uani 1 1 d .
H50 H 0.2960 0.3486 0.8807 0.045 Uiso 1 1 calc R
C51 C 0.2978(2) 0.2622(3) 0.8390(4) 0.0303(12) Uani 1 1 d .
C52 C 0.3001(3) 0.2250(3) 0.8959(4) 0.0359(13) Uani 1 1 d .
H52 H 0.3002 0.2439 0.9371 0.043 Uiso 1 1 calc R
C53 C 0.3033(2) 0.1353(3) 0.8366(4) 0.0323(12) Uani 1 1 d .
H53 H 0.3057 0.0917 0.8369 0.039 Uiso 1 1 calc R
C54 C 0.3790(6) 0.1210(7) 1.1209(6) 0.101(5) Uani 1 1 d DU
H54A H 0.3694 0.1552 1.1430 0.121 Uiso 1 1 calc R
H54B H 0.4147 0.1139 1.1518 0.121 Uiso 1 1 calc R
C55 C 0.3534(5) 0.0671(7) 1.1223(6) 0.105(5) Uani 1 1 d DU
H55A H 0.3510 0.0663 1.1681 0.126 Uiso 1 1 calc R
H55B H 0.3720 0.0303 1.1216 0.126 Uiso 1 1 calc R
C56 C -0.0209(8) 0.3964(7) -0.0265(6) 0.126(6) Uani 1 1 d U
H56A H -0.0426 0.4276 -0.0219 0.152 Uiso 1 1 calc R
H56B H -0.0230 0.4020 -0.0751 0.152 Uiso 1 1 calc R
C57 C -0.0397(6) 0.3382(8) -0.0249(7) 0.095(3) Uani 1 1 d U
H57A H -0.0225 0.3051 -0.0365 0.114 Uiso 1 1 calc R
H57B H -0.0755 0.3356 -0.0583 0.114 Uiso 1 1 calc R
C58 C 0.1779(3) 0.1503(5) 0.5278(6) 0.059(2) Uani 1 1 d U
C59 C 0.1785(3) 0.1699(5) 0.4663(6) 0.065(2) Uani 1 1 d U
H59 H 0.1817 0.1408 0.4349 0.078 Uiso 1 1 calc R
C60 C 0.1745(3) 0.2317(5) 0.4490(5) 0.060(2) Uani 1 1 d U
H60 H 0.1748 0.2449 0.4058 0.072 Uiso 1 1 calc R
C61 C 0.1698(3) 0.2755(5) 0.4960(5) 0.0507(17) Uani 1 1 d U
H61 H 0.1668 0.3181 0.4843 0.061 Uiso 1 1 calc R
C62 C 0.1699(3) 0.2553(4) 0.5594(4) 0.0442(15) Uani 1 1 d U
C63 C 0.1655(3) 0.2990(4) 0.6081(4) 0.0429(16) Uani 1 1 d .
C64 C 0.1646(3) 0.2786(4) 0.6688(4) 0.0477(18) Uani 1 1 d .
H64 H 0.1622 0.3074 0.7011 0.057 Uiso 1 1 calc R
C65 C 0.1674(3) 0.2163(4) 0.6847(5) 0.0501(19) Uani 1 1 d .
H65 H 0.1655 0.2031 0.7267 0.060 Uiso 1 1 calc R
C66 C 0.1728(3) 0.1732(4) 0.6401(5) 0.0492(18) Uani 1 1 d .
H66 H 0.1759 0.1307 0.6523 0.059 Uiso 1 1 calc R
C67 C 0.1736(3) 0.1932(5) 0.5768(5) 0.0544(18) Uani 1 1 d U
C68 C 0.1871(4) 0.0438(5) 0.5056(8) 0.072(3) Uani 1 1 d .
H68A H 0.2178 0.0521 0.5031 0.087 Uiso 1 1 calc R
H68B H 0.1593 0.0444 0.4553 0.087 Uiso 1 1 calc R
C69 C 0.1903(6) -0.0177(6) 0.5397(12) 0.106(6) Uani 1 1 d .
H69A H 0.1607 -0.0232 0.5460 0.127 Uiso 1 1 calc R
H69B H 0.1894 -0.0499 0.5055 0.127 Uiso 1 1 calc R
C70 C 0.2271(8) -0.0242(7) 0.6697(13) 0.118(7) Uani 1 1 d .
H70A H 0.1975 -0.0477 0.6617 0.142 Uiso 1 1 calc R
H70B H 0.2218 0.0193 0.6786 0.142 Uiso 1 1 calc R
C71 C 0.2703(8) -0.0486(6) 0.7356(11) 0.111(6) Uani 1 1 d .
H71A H 0.2620 -0.0537 0.7757 0.134 Uiso 1 1 calc R
H71B H 0.2795 -0.0894 0.7247 0.134 Uiso 1 1 calc R
C74 C 0.4455(5) 0.0238(10) 0.7697(9) 0.117(7) Uani 1 1 d .
H74A H 0.4735 0.0283 0.8195 0.140 Uiso 1 1 calc R
H74B H 0.4566 -0.0013 0.7408 0.140 Uiso 1 1 calc R
C75 C 0.4305(5) 0.0846(11) 0.7363(8) 0.116(6) Uani 1 1 d .
H75A H 0.4542 0.0999 0.7205 0.139 Uiso 1 1 calc R
H75B H 0.3975 0.0824 0.6931 0.139 Uiso 1 1 calc R
C76 C 0.4232(3) 0.1880(7) 0.7719(4) 0.084(3) Uani 1 1 d DU
C77 C 0.4172(3) 0.2118(5) 0.7060(4) 0.092(3) Uani 1 1 d DU
H77 H 0.4158 0.1852 0.6689 0.111 Uiso 1 1 calc R
C78 C 0.4131(4) 0.2777(6) 0.6951(4) 0.117(4) Uani 1 1 d DU
H78 H 0.4108 0.2949 0.6516 0.141 Uiso 1 1 calc R
C79 C 0.4127(4) 0.3162(5) 0.7489(5) 0.099(4) Uani 1 1 d DU
H79 H 0.4091 0.3595 0.7417 0.119 Uiso 1 1 calc R
C80 C 0.4178(3) 0.2898(4) 0.8137(4) 0.082(3) Uani 1 1 d DU
C81 C 0.4187(4) 0.3266(6) 0.8695(5) 0.084(4) Uani 1 1 d D
C82 C 0.4226(4) 0.3039(3) 0.9329(4) 0.078(3) Uani 1 1 d D
H82 H 0.4217 0.3305 0.9684 0.094 Uiso 1 1 calc R
C83 C 0.4280(3) 0.2405(3) 0.9446(3) 0.060(2) Uani 1 1 d D
H83 H 0.4309 0.2235 0.9884 0.072 Uiso 1 1 calc R
C84 C 0.4292(3) 0.2021(3) 0.8919(3) 0.0500(18) Uani 1 1 d D
H84 H 0.4341 0.1591 0.9007 0.060 Uiso 1 1 calc R
C85 C 0.4232(3) 0.2265(4) 0.8255(3) 0.067(2) Uani 1 1 d DU
C86 C 0.4064(6) 0.4291(6) 0.9108(13) 0.134(6) Uani 1 1 d U
H86A H 0.4358 0.4265 0.9594 0.161 Uiso 1 1 calc R
H86B H 0.3769 0.4175 0.9149 0.161 Uiso 1 1 calc R
C87 C 0.4010(6) 0.4937(7) 0.8768(15) 0.156(8) Uani 1 1 d U
H87A H 0.4047 0.5252 0.9134 0.187 Uiso 1 1 calc R
H87B H 0.4276 0.5000 0.8638 0.187 Uiso 1 1 calc R
C88 C 0.3521(7) 0.5575(6) 0.7856(12) 0.119(7) Uani 1 1 d .
H88A H 0.3781 0.5630 0.7712 0.142 Uiso 1 1 calc R
H88B H 0.3564 0.5897 0.8218 0.142 Uiso 1 1 calc R
C89 C 0.2984(7) 0.5653(7) 0.7144(8) 0.103(5) Uani 1 1 d U
H89A H 0.2721 0.5518 0.7255 0.124 Uiso 1 1 calc R
H89B H 0.2925 0.6089 0.6987 0.124 Uiso 1 1 calc R
C90 C 0.2555(9) 0.5524(10) 0.5997(12) 0.146(7) Uani 1 1 d U
H90A H 0.2600 0.5973 0.5974 0.175 Uiso 1 1 calc R
H90B H 0.2552 0.5343 0.5559 0.175 Uiso 1 1 calc R
C91 C 0.2098(7) 0.5442(6) 0.5920(9) 0.098(4) Uani 1 1 d U
H91A H 0.1850 0.5508 0.5404 0.118 Uiso 1 1 calc R
H91B H 0.2039 0.5746 0.6223 0.118 Uiso 1 1 calc R
C92 C 0.1581(7) 0.4675(5) 0.5995(5) 0.095(5) Uani 1 1 d .
H92A H 0.1366 0.4659 0.5460 0.114 Uiso 1 1 calc R
H92B H 0.1454 0.5001 0.6194 0.114 Uiso 1 1 calc R
C93 C 0.1566(4) 0.4063(4) 0.6327(5) 0.0522(19) Uani 1 1 d .
H93A H 0.1829 0.4040 0.6840 0.063 Uiso 1 1 calc R
H93B H 0.1244 0.4004 0.6313 0.063 Uiso 1 1 calc R
C94 C 0.1149(10) 0.2207(10) 0.9912(11) 0.160(10) Uani 1 1 d DU
H94A H 0.1501 0.2237 1.0061 0.240 Uiso 1 1 calc R
H94B H 0.0966 0.2118 0.9388 0.240 Uiso 1 1 calc R
H94C H 0.1095 0.1875 1.0184 0.240 Uiso 1 1 calc R
C95 C 0.2616(8) 0.2628(8) 0.1313(11) 0.119(6) Uani 1 1 d D
H95A H 0.2847 0.2885 0.1234 0.178 Uiso 1 1 calc R
H95B H 0.2734 0.2580 0.1838 0.178 Uiso 1 1 calc R
H95C H 0.2291 0.2825 0.1089 0.178 Uiso 1 1 calc R
C96 C 0.3625(9) 0.7196(10) 0.9133(12) 0.165(9) Uani 1 1 d DU
H96A H 0.3890 0.7468 0.9175 0.247 Uiso 1 1 calc .
H96B H 0.3724 0.6766 0.9138 0.247 Uiso 1 1 calc .
H96C H 0.3561 0.7268 0.9544 0.247 Uiso 1 1 calc .
C97 C 0.9311(8) 0.2201(7) 0.8218(9) 0.114(6) Uani 1 1 d D
H97A H 0.9546 0.2079 0.8051 0.171 Uiso 1 1 calc .
H97B H 0.9020 0.1936 0.7989 0.171 Uiso 1 1 calc .
H97C H 0.9464 0.2159 0.8749 0.171 Uiso 1 1 calc .
N1 N 0.2333(2) 0.0821(3) 0.9047(3) 0.0335(11) Uani 1 1 d .
N2 N 0.0468(2) 0.1529(3) 0.4977(4) 0.0420(13) Uani 1 1 d .
N3 N 0.0402(3) 0.3194(3) 0.2107(4) 0.0487(15) Uani 1 1 d .
N4 N 0.1061(3) 0.4011(4) 0.1913(4) 0.0509(16) Uani 1 1 d .
N5 N 0.2865(2) 0.3354(3) 0.6054(3) 0.0385(12) Uani 1 1 d .
N6 N 0.3020(2) 0.1635(3) 0.8930(3) 0.0317(11) Uani 1 1 d .
N7 N 0.3708(3) 0.1398(3) 1.0514(4) 0.0432(13) Uani 1 1 d U
H7A H 0.3939 0.1222 1.0412 0.052 Uiso 1 1 calc R
H7B H 0.3737 0.1819 1.0504 0.052 Uiso 1 1 calc R
N8 N 0.3043(2) 0.0654(3) 1.0602(4) 0.0386(12) Uani 1 1 d U
H8A H 0.2822 0.0820 1.0733 0.046 Uiso 1 1 calc R
H8B H 0.2953 0.0252 1.0465 0.046 Uiso 1 1 calc R
N9 N 0.0368(3) 0.4115(5) 0.0366(4) 0.069(2) Uani 1 1 d U
H9A H 0.0422 0.4531 0.0450 0.083 Uiso 1 1 calc R
H9B H 0.0594 0.3955 0.0240 0.083 Uiso 1 1 calc R
N10 N -0.0282(3) 0.3367(6) 0.0528(5) 0.077(3) Uani 1 1 d U
H10A H -0.0316 0.2968 0.0646 0.092 Uiso 1 1 calc R
H10B H -0.0512 0.3602 0.0578 0.092 Uiso 1 1 calc R
N11 N 0.0988(5) 0.2758(6) 1.0055(9) 0.174(8) Uani 1 1 d DU
N12 N 0.2581(4) 0.2078(5) 0.1012(8) 0.126(6) Uani 1 1 d D
N13 N 0.3187(6) 0.7320(6) 0.8461(9) 0.149(6) Uani 1 1 d DU
N14 N 0.9166(7) 0.2837(7) 0.8016(11) 0.129(5) Uani 1 1 d D
O1 O 0.1801(3) 0.0896(3) 0.5486(5) 0.075(2) Uani 1 1 d .
O2 O 0.2321(4) -0.0272(4) 0.6073(7) 0.092(3) Uani 1 1 d .
O3 O 0.3088(4) -0.0087(3) 0.7564(6) 0.091(3) Uani 1 1 d .
O4 O 0.4032(6) -0.0093(5) 0.7740(5) 0.127(5) Uani 1 1 d .
O5 O 0.4296(3) 0.1255(4) 0.7903(4) 0.074(2) Uani 1 1 d .
O6 O 0.4119(4) 0.3898(4) 0.8554(8) 0.123(5) Uani 1 1 d U
O7 O 0.3568(4) 0.5014(4) 0.8163(8) 0.120(4) Uani 1 1 d U
O8 O 0.2989(5) 0.5298(5) 0.6617(7) 0.109(3) Uani 1 1 d U
O9 O 0.2050(4) 0.4815(4) 0.6145(5) 0.081(2) Uani 1 1 d U
O10 O 0.1641(2) 0.3595(3) 0.5886(3) 0.0484(13) Uani 1 1 d .
O11 O 0.1285(7) 0.3139(6) 1.0491(6) 0.192(8) Uani 1 1 d DU
O12 O 0.0535(5) 0.2855(16) 0.977(2) 0.45(3) Uani 1 1 d DU
O13 O 0.2852(7) 0.1730(8) 0.1525(8) 0.197(9) Uani 1 1 d D
O14 O 0.2320(6) 0.1859(10) 0.0390(8) 0.237(13) Uani 1 1 d D
O15 O 0.3000(11) 0.7844(8) 0.834(2) 0.48(3) Uani 1 1 d DU
O16 O 0.3003(5) 0.6882(4) 0.8058(6) 0.107(3) Uani 1 1 d DU
O17 O 0.9434(7) 0.3269(6) 0.8025(8) 0.187(9) Uani 1 1 d D
O18 O 0.8777(9) 0.2943(10) 0.7920(16) 0.220(11) Uani 1 1 d .
F1 F 0.3589(3) 0.1227(3) 0.4520(3) 0.0680(15) Uani 1 1 d .
F2 F 0.2832(3) 0.1030(3) 0.4413(4) 0.0685(15) Uani 1 1 d .
F3 F 0.3357(3) 0.1655(3) 0.5299(4) 0.080(2) Uani 1 1 d .
F4 F 0.3943(2) 0.0905(3) 0.5697(3) 0.0743(17) Uani 1 1 d .
F5 F 0.3196(3) 0.0711(2) 0.5587(3) 0.0641(15) Uani 1 1 d .
F6 F 0.3406(2) 0.0282(2) 0.4794(3) 0.0534(11) Uani 1 1 d .
F7 F 0.0527(3) 0.4225(5) 0.6516(5) 0.103(3) Uani 1 1 d .
F8 F -0.0227(4) 0.3974(7) 0.6302(5) 0.147(5) Uani 1 1 d .
F9 F -0.0061(3) 0.4913(6) 0.6037(6) 0.128(4) Uani 1 1 d .
F10 F -0.0540(4) 0.4280(6) 0.5121(5) 0.137(4) Uani 1 1 d .
F11 F 0.0065(5) 0.3573(6) 0.5593(5) 0.145(5) Uani 1 1 d .
F12 F 0.0231(5) 0.4518(5) 0.5336(7) 0.140(4) Uani 1 1 d .
F13 F 0.9984(4) 0.9672(7) 0.3201(7) 0.156(5) Uani 1 1 d .
F14 F 1.0734(3) 0.9885(4) 0.4028(5) 0.101(2) Uani 1 1 d .
F15 F 1.0695(4) 0.9156(8) 0.4751(9) 0.177(7) Uani 1 1 d .
F16 F 0.9965(6) 0.8877(5) 0.3905(8) 0.157(6) Uani 1 1 d .
F17 F 1.0588(9) 0.8917(5) 0.3663(15) 0.253(12) Uani 1 1 d .
F18 F 1.0121(4) 0.9832(3) 0.4285(6) 0.109(3) Uani 1 1 d .
F19 F 0.0315(5) 0.4150(4) 0.8373(8) 0.156(5) Uani 1 1 d .
F20 F 0.0986(7) 0.4220(7) 0.8371(9) 0.178(6) Uani 1 1 d .
F21 F 0.0618(5) 0.5062(4) 0.8264(6) 0.122(3) Uani 1 1 d .
F22 F 0.1246(4) 0.4995(7) 0.9168(6) 0.145(4) Uani 1 1 d .
F23 F 0.0562(4) 0.4877(5) 0.9237(4) 0.107(3) Uani 1 1 d .
F24 F 0.1026(5) 0.4120(6) 0.9466(7) 0.145(4) Uani 1 1 d .
F25 F 0.1485(8) 0.1383(7) 0.1393(8) 0.213(9) Uani 1 1 d .
F26 F 0.1973(4) 0.1374(3) 0.2702(6) 0.109(3) Uani 1 1 d .
F27 F 0.1488(4) 0.2173(5) 0.2671(5) 0.124(3) Uani 1 1 d .
F28 F 0.1063(4) 0.2163(4) 0.1475(6) 0.112(3) Uani 1 1 d .
F29 F 0.1163(6) 0.1260(6) 0.2030(7) 0.167(6) Uani 1 1 d .
F30 F 0.1871(4) 0.2187(5) 0.1964(8) 0.148(5) Uani 1 1 d .
F31 F 0.1271(3) 0.3136(6) 0.8643(9) 0.132(7) Uani 0.40 1 d PDU
F32 F 0.1575(4) 0.4095(4) 0.8986(9) 0.077(4) Uani 0.40 1 d PDU
F33 F 0.1599(7) 0.3658(6) 0.8034(4) 0.177(10) Uani 0.40 1 d PDU
F34 F 0.1966(4) 0.2860(4) 0.8609(8) 0.064(3) Uani 0.40 1 d PDU
F35 F 0.1964(7) 0.3314(12) 0.9705(4) 0.112(6) Uani 0.40 1 d PDU
F37 F 0.3341(4) 0.2815(9) 0.0590(10) 0.200(7) Uani 0.60 1 d PDU
F38 F 0.3934(7) 0.2596(4) 0.1595(6) 0.115(5) Uani 0.60 1 d PDU
F39 F 0.3588(5) 0.3545(5) 0.1389(7) 0.110(4) Uani 0.60 1 d PDU
F40 F 0.3781(14) 0.3689(7) 0.0477(13) 0.258(11) Uani 0.60 1 d PDU
F41 F 0.4386(4) 0.3471(10) 0.1503(14) 0.233(10) Uani 0.60 1 d PDU
F42 F 0.4085(6) 0.2723(4) 0.0645(7) 0.228(10) Uani 0.60 1 d PDU
P1 P 0.33837(13) 0.09726(12) 0.50476(18) 0.0536(5) Uani 1 1 d .
P2 P -0.00021(17) 0.4239(2) 0.5818(3) 0.1007(14) Uani 1 1 d .
P3 P 1.03450(15) 0.93611(15) 0.3953(3) 0.0808(9) Uani 1 1 d .
P4 P 0.0749(2) 0.45897(18) 0.8788(3) 0.1001(13) Uani 1 1 d .
P5 P 0.15195(18) 0.17639(14) 0.2092(3) 0.0969(13) Uani 1 1 d .
P6 P 0.17887(17) 0.3460(3) 0.8864(3) 0.0584(13) Uani 0.40 1 d PDU
P7 P 0.3862(2) 0.31475(17) 0.1043(3) 0.101(2) Uani 0.60 1 d PDU
Pd1 Pd 0.30176(8) 0.11324(2) 0.97510(13) 0.03376(12) Uani 1 1 d .
Pd2 Pd 0.03861(9) 0.36650(3) 0.12460(13) 0.05438(19) Uani 1 1 d .
F36 F 0.2289(5) 0.3844(9) 0.9162(18) 0.144(8) Uani 0.40 1 d PDU
C72 C 0.3531(7) -0.0335(6) 0.8184(7) 0.110(6) Uani 1 1 d D
H72A H 0.3602 -0.0755 0.8076 0.132 Uiso 1 1 calc R
H72B H 0.3490 -0.0349 0.8627 0.132 Uiso 1 1 calc R
C73A C 0.3932(6) 0.0098(7) 0.8284(6) 0.102(6) Uani 1 1 d D
H73A H 0.3819 0.0531 0.8213 0.122 Uiso 1 1 calc R
H73B H 0.4223 0.0052 0.8771 0.122 Uiso 1 1 calc R

loop_
_atom_site_aniso_label
_atom_site_aniso_U_11
_atom_site_aniso_U_22
_atom_site_aniso_U_33
_atom_site_aniso_U_23
_atom_site_aniso_U_13
_atom_site_aniso_U_12
C1 0.045(4) 0.041(4) 0.035(4) 0.001(3) 0.014(3) -0.002(3)
C2 0.047(4) 0.053(5) 0.051(5) 0.002(3) 0.018(4) -0.005(3)
C3 0.039(4) 0.048(4) 0.044(4) -0.001(3) 0.021(3) -0.003(3)
C4 0.031(3) 0.063(5) 0.037(4) 0.008(3) 0.013(3) 0.009(3)
C5 0.035(4) 0.042(4) 0.046(4) 0.003(3) 0.020(3) 0.001(3)
C6 0.043(4) 0.069(5) 0.046(4) 0.004(4) 0.008(3) -0.022(4)
C7 0.037(4) 0.069(5) 0.045(4) -0.006(4) 0.018(3) -0.012(3)
C8 0.040(4) 0.065(5) 0.063(5) 0.004(4) 0.027(4) -0.005(4)
C9 0.038(4) 0.057(5) 0.054(4) -0.001(3) 0.025(3) 0.002(3)
C10 0.032(3) 0.056(4) 0.038(4) -0.004(3) 0.011(3) -0.003(3)
C11 0.036(4) 0.062(5) 0.071(6) 0.014(4) 0.032(4) 0.010(3)
C12 0.033(4) 0.098(7) 0.041(4) -0.007(4) 0.014(3) 0.000(4)
C13 0.028(3) 0.050(4) 0.050(4) -0.012(3) 0.009(3) -0.001(3)
C14 0.030(3) 0.044(4) 0.043(4) -0.008(3) 0.010(3) 0.002(3)
C15 0.023(3) 0.041(3) 0.048(4) -0.006(3) 0.013(3) 0.009(2)
C16 0.020(3) 0.055(4) 0.036(4) -0.003(3) 0.004(2) -0.001(3)
C17 0.020(3) 0.062(5) 0.047(4) -0.009(3) 0.008(3) 0.002(3)
C18 0.034(3) 0.047(4) 0.043(4) -0.015(3) 0.003(3) 0.005(3)
C19 0.037(3) 0.042(4) 0.040(4) -0.009(3) 0.007(3) 0.006(3)
C20 0.028(3) 0.046(4) 0.049(4) -0.002(3) 0.014(3) 0.005(3)
C21 0.029(3) 0.039(3) 0.045(4) -0.003(3) 0.010(3) 0.010(3)
C22 0.048(4) 0.043(4) 0.060(5) -0.019(3) 0.024(4) -0.006(3)
C23 0.053(4) 0.043(4) 0.054(5) -0.016(3) 0.025(4) 0.002(3)
C24 0.038(4) 0.050(4) 0.040(4) -0.010(3) 0.012(3) 0.008(3)
C25 0.046(4) 0.056(5) 0.041(4) -0.010(3) 0.020(3) 0.005(3)
C26 0.047(4) 0.042(4) 0.056(5) -0.011(3) 0.022(4) 0.008(3)
C27 0.067(6) 0.061(5) 0.042(4) 0.018(4) 0.025(4) 0.016(4)
C28 0.064(6) 0.066(5) 0.056(5) 0.025(4) 0.035(5) 0.021(4)
C29 0.062(5) 0.060(5) 0.027(3) 0.017(3) 0.019(3) 0.007(4)
C30 0.073(6) 0.056(5) 0.033(4) 0.010(3) 0.021(4) 0.004(4)
C31 0.063(5) 0.068(5) 0.037(4) 0.013(3) 0.024(4) 0.019(4)
C32 0.059(5) 0.079(6) 0.041(4) 0.025(4) 0.024(4) 0.003(4)
C34 0.046(4) 0.063(5) 0.040(4) 0.024(4) 0.010(3) -0.001(4)
C35 0.065(6) 0.083(7) 0.039(4) 0.018(4) 0.027(4) 0.005(5)
C36 0.044(4) 0.071(6) 0.037(4) 0.018(4) 0.013(3) 0.006(4)
C37 0.044(4) 0.040(3) 0.029(3) 0.004(3) 0.011(3) -0.001(3)
C38 0.046(4) 0.050(4) 0.045(4) 0.012(3) 0.019(3) 0.001(3)
C39 0.055(5) 0.050(4) 0.052(5) 0.021(3) 0.023(4) 0.009(4)
C40 0.038(3) 0.031(3) 0.035(3) 0.001(2) 0.010(3) 0.003(3)
C41 0.027(3) 0.025(3) 0.030(3) 0.001(2) 0.008(2) 0.001(2)
C42 0.023(3) 0.032(3) 0.025(3) -0.003(2) 0.004(2) -0.002(2)
C43 0.027(3) 0.033(3) 0.025(3) 0.004(2) 0.009(2) 0.002(2)
C44 0.036(3) 0.035(3) 0.030(3) 0.003(2) 0.013(3) -0.002(2)
C45 0.032(3) 0.038(3) 0.033(3) -0.002(2) 0.020(3) 0.002(2)
C46 0.033(3) 0.028(3) 0.032(3) -0.002(2) 0.014(2) 0.002(2)
C47 0.031(3) 0.030(3) 0.026(3) -0.003(2) 0.013(2) -0.003(2)
C48 0.020(2) 0.028(3) 0.027(3) -0.005(2) 0.006(2) -0.005(2)
C49 0.043(4) 0.039(3) 0.034(3) -0.005(3) 0.013(3) 0.003(3)
C50 0.046(4) 0.036(3) 0.023(3) -0.002(2) 0.009(3) 0.000(3)
C51 0.024(3) 0.036(3) 0.024(3) -0.005(2) 0.006(2) -0.001(2)
C52 0.035(3) 0.037(3) 0.033(3) -0.006(2) 0.014(3) -0.001(3)
C53 0.028(3) 0.027(3) 0.036(3) 0.002(2) 0.011(2) 0.000(2)
C54 0.099(9) 0.157(12) 0.042(5) -0.014(6) 0.029(6) -0.068(8)
C55 0.079(7) 0.147(11) 0.047(5) 0.035(6) -0.004(5) -0.052(7)
C56 0.170(11) 0.093(8) 0.030(5) 0.012(5) -0.023(6) 0.023(7)
C57 0.085(8) 0.131(9) 0.060(6) -0.010(7) 0.027(6) 0.017(6)
C58 0.036(4) 0.065(5) 0.082(6) -0.031(4) 0.034(4) -0.016(4)
C59 0.047(4) 0.085(5) 0.072(5) -0.041(5) 0.035(4) -0.013(4)
C60 0.044(4) 0.089(5) 0.043(4) -0.031(4) 0.019(4) -0.013(4)
C61 0.036(3) 0.075(5) 0.045(4) -0.023(3) 0.022(3) -0.008(3)
C62 0.025(3) 0.068(4) 0.037(4) -0.013(3) 0.012(3) -0.003(3)
C63 0.029(3) 0.060(5) 0.035(3) -0.010(3) 0.012(3) 0.006(3)
C64 0.029(3) 0.072(5) 0.036(4) -0.015(3) 0.010(3) 0.003(3)
C65 0.032(3) 0.074(5) 0.043(4) -0.014(4) 0.017(3) 0.002(3)
C66 0.027(3) 0.057(4) 0.064(5) -0.015(4) 0.022(3) -0.008(3)
C67 0.026(3) 0.077(5) 0.060(5) -0.022(4) 0.020(3) -0.006(3)
C68 0.047(5) 0.076(6) 0.112(9) -0.041(6) 0.052(6) -0.012(4)
C69 0.089(10) 0.074(8) 0.187(18) -0.043(10) 0.092(12) -0.008(7)
C70 0.165(16) 0.068(7) 0.22(2) -0.047(11) 0.167(17) -0.044(9)
C71 0.193(19) 0.059(7) 0.162(16) 0.024(8) 0.149(16) 0.008(9)
C74 0.060(7) 0.161(16) 0.087(10) -0.064(10) 0.000(7) 0.025(9)
C75 0.050(6) 0.22(2) 0.069(8) -0.021(10) 0.018(6) 0.022(9)
C76 0.026(4) 0.179(9) 0.044(5) 0.012(5) 0.014(3) -0.009(5)
C77 0.029(4) 0.183(10) 0.054(5) 0.024(6) 0.011(4) 0.008(6)
C78 0.032(4) 0.208(12) 0.104(8) 0.064(8) 0.026(6) -0.007(7)
C79 0.037(4) 0.134(9) 0.109(8) 0.063(7) 0.020(6) -0.004(6)
C80 0.021(3) 0.112(7) 0.091(7) 0.046(6) 0.009(4) -0.005(4)
C81 0.038(5) 0.083(7) 0.098(9) 0.029(7) 0.007(5) -0.010(5)
C82 0.038(4) 0.080(7) 0.089(8) 0.019(6) 0.009(5) 0.001(4)
C83 0.036(4) 0.064(5) 0.063(6) 0.004(4) 0.010(4) 0.000(4)
C84 0.031(3) 0.060(5) 0.049(4) 0.003(3) 0.011(3) -0.004(3)
C85 0.027(3) 0.098(6) 0.063(5) 0.022(4) 0.011(4) 0.002(4)
C86 0.077(8) 0.049(6) 0.216(15) 0.017(7) 0.021(9) -0.002(6)
C87 0.069(7) 0.060(6) 0.254(19) 0.021(8) 0.008(9) -0.005(6)
C88 0.147(15) 0.061(7) 0.20(2) 0.027(9) 0.125(16) 0.028(8)
C89 0.172(13) 0.092(8) 0.094(7) 0.050(6) 0.102(9) 0.058(9)
C90 0.150(10) 0.116(12) 0.133(10) 0.024(9) 0.035(9) -0.061(10)
C91 0.138(8) 0.052(5) 0.092(9) 0.002(5) 0.046(8) 0.000(7)
C92 0.161(14) 0.071(7) 0.034(5) 0.003(4) 0.032(6) 0.062(8)
C93 0.062(5) 0.062(5) 0.039(4) -0.005(3) 0.029(4) 0.016(4)
C94 0.179(19) 0.121(13) 0.109(13) -0.029(11) 0.011(13) 0.065(13)
C95 0.170(18) 0.092(11) 0.115(12) -0.032(9) 0.085(13) -0.032(11)
C96 0.176(18) 0.149(15) 0.132(14) -0.036(12) 0.044(10) -0.094(13)
C97 0.163(18) 0.089(10) 0.094(11) 0.016(8) 0.065(12) 0.029(10)
N1 0.035(3) 0.036(3) 0.030(3) 0.009(2) 0.016(2) 0.000(2)
N2 0.024(2) 0.053(4) 0.046(3) -0.003(3) 0.013(2) 0.001(2)
N3 0.046(3) 0.054(4) 0.049(4) -0.005(3) 0.024(3) 0.011(3)
N4 0.057(4) 0.061(4) 0.036(3) 0.007(3) 0.024(3) 0.017(3)
N5 0.037(3) 0.040(3) 0.032(3) 0.003(2) 0.011(2) -0.001(2)
N6 0.030(3) 0.035(3) 0.028(3) 0.001(2) 0.013(2) -0.002(2)
N7 0.037(3) 0.054(4) 0.038(3) 0.005(3) 0.017(3) -0.005(3)
N8 0.042(3) 0.039(3) 0.039(3) 0.010(2) 0.022(3) -0.004(2)
N9 0.072(5) 0.090(6) 0.040(4) 0.002(4) 0.023(4) 0.032(4)
N10 0.049(4) 0.119(8) 0.051(4) -0.014(4) 0.015(4) 0.024(5)
N11 0.202(15) 0.136(13) 0.23(2) -0.066(13) 0.139(16) -0.001(11)
N12 0.086(9) 0.080(8) 0.196(17) -0.028(10) 0.054(10) 0.025(6)
N13 0.168(14) 0.129(10) 0.149(12) -0.086(10) 0.076(9) -0.036(9)
N14 0.108(11) 0.129(14) 0.153(14) -0.020(11) 0.064(10) -0.017(10)
O1 0.085(5) 0.057(4) 0.121(6) -0.032(4) 0.080(5) -0.016(4)
O2 0.111(7) 0.060(4) 0.166(10) -0.005(5) 0.115(8) -0.008(4)
O3 0.148(8) 0.045(4) 0.114(7) 0.026(4) 0.089(7) 0.012(4)
O4 0.181(13) 0.086(6) 0.051(5) -0.011(4) 0.005(6) 0.033(7)
O5 0.050(4) 0.093(5) 0.048(4) -0.008(3) -0.001(3) 0.011(4)
O6 0.060(5) 0.067(5) 0.192(12) 0.041(6) 0.019(6) 0.005(4)
O7 0.073(5) 0.053(4) 0.208(11) 0.044(6) 0.046(6) -0.002(4)
O8 0.137(7) 0.093(7) 0.120(7) 0.000(5) 0.079(6) -0.010(6)
O9 0.085(5) 0.055(4) 0.099(6) 0.020(4) 0.040(5) 0.015(4)
O10 0.045(3) 0.060(3) 0.037(3) -0.017(2) 0.017(2) 0.007(2)
O11 0.39(2) 0.109(8) 0.076(7) -0.008(6) 0.111(11) -0.056(12)
O12 0.241(16) 0.37(4) 0.59(5) -0.22(4) 0.09(3) 0.14(2)
O13 0.191(18) 0.171(16) 0.24(2) 0.107(16) 0.116(17) 0.067(15)
O14 0.167(16) 0.31(3) 0.184(17) -0.054(18) 0.046(13) 0.155(19)
O15 0.32(3) 0.190(17) 0.51(4) -0.22(2) -0.15(3) 0.09(2)
O16 0.157(10) 0.077(5) 0.088(6) -0.023(5) 0.059(6) -0.014(6)
O17 0.253(19) 0.095(8) 0.095(8) 0.015(7) -0.013(10) -0.059(11)
O18 0.167(18) 0.164(17) 0.32(3) 0.038(18) 0.11(2) 0.061(14)
F1 0.078(4) 0.094(4) 0.042(3) -0.004(2) 0.037(3) -0.022(3)
F2 0.067(3) 0.051(3) 0.076(4) -0.006(3) 0.025(3) -0.009(2)
F3 0.137(6) 0.055(3) 0.069(4) -0.021(3) 0.065(4) -0.031(3)
F4 0.068(3) 0.104(5) 0.041(3) 0.000(3) 0.018(3) -0.032(3)
F5 0.106(4) 0.051(3) 0.070(3) -0.012(2) 0.071(3) -0.019(3)
F6 0.065(3) 0.058(3) 0.046(2) -0.006(2) 0.034(2) -0.002(2)
F7 0.082(5) 0.135(7) 0.107(6) -0.057(5) 0.055(5) -0.049(5)
F8 0.091(6) 0.256(14) 0.080(6) 0.006(7) 0.030(5) -0.092(8)
F9 0.075(5) 0.204(11) 0.112(7) -0.038(7) 0.050(5) -0.042(6)
F10 0.111(7) 0.204(12) 0.074(5) 0.001(6) 0.027(5) -0.081(7)
F11 0.204(11) 0.159(9) 0.062(5) -0.052(5) 0.056(6) -0.118(9)
F12 0.166(10) 0.134(8) 0.181(10) -0.041(7) 0.132(9) -0.079(7)
F13 0.112(8) 0.196(13) 0.127(9) 0.030(8) 0.030(7) -0.053(8)
F14 0.065(4) 0.107(6) 0.128(6) 0.013(5) 0.043(4) -0.020(4)
F15 0.110(8) 0.213(14) 0.221(15) 0.113(12) 0.089(9) 0.045(9)
F16 0.232(14) 0.099(6) 0.224(14) -0.072(7) 0.176(13) -0.091(8)
F17 0.37(2) 0.085(7) 0.54(4) -0.020(12) 0.41(3) -0.013(10)
F18 0.118(6) 0.064(4) 0.180(9) -0.022(5) 0.100(7) -0.017(4)
F19 0.141(9) 0.072(5) 0.178(11) 0.001(6) 0.014(8) -0.029(6)
F20 0.254(17) 0.174(12) 0.179(12) 0.026(10) 0.162(14) 0.059(12)
F21 0.194(10) 0.080(5) 0.146(8) 0.029(5) 0.125(8) 0.008(6)
F22 0.135(9) 0.205(13) 0.090(6) -0.018(7) 0.050(6) -0.051(8)
F23 0.119(6) 0.142(7) 0.053(4) -0.013(4) 0.035(4) -0.040(6)
F24 0.174(11) 0.138(9) 0.115(8) 0.032(7) 0.060(8) 0.036(8)
F25 0.34(2) 0.180(13) 0.151(11) 0.024(10) 0.141(14) 0.153(15)
F26 0.126(7) 0.069(4) 0.172(9) 0.042(5) 0.104(7) 0.039(4)
F27 0.154(9) 0.126(7) 0.092(6) -0.003(5) 0.059(6) 0.063(6)
F28 0.117(7) 0.086(5) 0.158(8) -0.013(5) 0.087(7) 0.021(5)
F29 0.196(14) 0.123(8) 0.122(9) 0.014(7) 0.026(9) -0.065(8)
F30 0.086(6) 0.133(8) 0.246(14) 0.089(9) 0.095(8) 0.026(5)
F31 0.055(8) 0.154(15) 0.184(17) -0.082(15) 0.054(10) -0.024(9)
F32 0.062(7) 0.103(8) 0.072(8) -0.019(7) 0.036(7) 0.016(7)
F33 0.44(3) 0.044(7) 0.080(8) 0.002(6) 0.149(14) 0.063(12)
F34 0.040(6) 0.051(6) 0.100(10) -0.003(6) 0.032(6) -0.001(5)
F35 0.123(15) 0.134(16) 0.076(7) 0.009(8) 0.044(9) 0.000(12)
F37 0.261(13) 0.131(13) 0.086(10) -0.051(8) -0.017(10) -0.040(12)
F38 0.187(14) 0.076(7) 0.083(8) 0.005(5) 0.065(8) -0.014(7)
F39 0.200(14) 0.063(6) 0.091(8) -0.021(5) 0.089(10) -0.017(7)
F40 0.61(4) 0.088(10) 0.211(16) 0.037(10) 0.31(2) 0.026(15)
F41 0.239(13) 0.131(15) 0.39(3) -0.119(15) 0.195(16) -0.106(14)
F42 0.53(3) 0.059(7) 0.27(2) -0.046(10) 0.34(2) -0.046(12)
P1 0.0664(14) 0.0608(12) 0.0417(11) -0.0127(9) 0.0323(11) -0.0219(11)
P2 0.088(2) 0.138(3) 0.087(2) -0.041(2) 0.050(2) -0.071(2)
P3 0.0791(19) 0.0693(17) 0.111(3) 0.0069(16) 0.059(2) -0.0039(14)
P4 0.154(4) 0.081(2) 0.082(2) -0.0052(17) 0.070(3) -0.017(2)
P5 0.114(3) 0.0504(14) 0.177(4) 0.0079(18) 0.110(3) 0.0148(16)
P6 0.055(3) 0.060(3) 0.063(3) 0.001(3) 0.030(3) 0.001(2)
P7 0.220(7) 0.0384(19) 0.075(3) -0.0217(19) 0.096(4) -0.025(3)
Pd1 0.0354(2) 0.0356(2) 0.0313(2) 0.0021(2) 0.01666(18) -0.0001(2)
Pd2 0.0519(4) 0.0667(4) 0.0387(3) 0.0027(3) 0.0167(3) 0.0195(3)
F36 0.111(10) 0.073(11) 0.31(2) -0.033(13) 0.151(15) -0.029(8)
C72 0.207(19) 0.064(7) 0.058(7) 0.031(6) 0.062(10) 0.036(10)
C73A 0.141(13) 0.107(10) 0.032(5) 0.011(5) 0.021(6) 0.062(10)

loop_
_atom_type_symbol
_atom_type_description
_atom_type_scat_dispersion_real
_atom_type_scat_dispersion_imag
_atom_type_scat_source
C C 0.0033 0.0016 'International Tables Vol C Tables 4.2.6.8 and 6.1.1.4'
H H 0.0000 0.0000 'International Tables Vol C Tables 4.2.6.8 and 6.1.1.4'
N N 0.0061 0.0033 'International Tables Vol C Tables 4.2.6.8 and 6.1.1.4'
O O 0.0106 0.0060 'International Tables Vol C Tables 4.2.6.8 and 6.1.1.4'
F F 0.0171 0.0103 'International Tables Vol C Tables 4.2.6.8 and 6.1.1.4'
P P 0.1023 0.0942 'International Tables Vol C Tables 4.2.6.8 and 6.1.1.4'
Pd Pd -0.9988 1.0072 'International Tables Vol C Tables 4.2.6.8 and 6.1.1.4'

loop_
_geom_angle_atom_site_label_1
_geom_angle_atom_site_label_2
_geom_angle_atom_site_label_3
_geom_angle
N1 C1 C2 123.1(8)
C3 C2 C1 119.4(8)
C2 C3 C4 118.0(7)
C2 C3 C6 120.8(8)
C4 C3 C6 121.1(7)
C5 C4 C3 120.9(7)
N1 C5 C4 120.4(7)
C7 C6 C3 109.5(7)
C8 C7 C12 120.2(9)
C8 C7 C6 120.2(9)
C12 C7 C6 119.2(8)
C7 C8 C9 122.7(9)
C8 C9 C10 118.7(8)
C9 C10 N2 119.4(7)
C9 C10 C11 118.4(8)
N2 C10 C11 122.2(7)
C12 C11 C10 119.8(8)
C11 C12 C7 120.1(8)
N2 C13 C14 120.3(7)
C13 C14 C15 119.9(7)
C13 C14 C22 120.3(7)
C15 C14 C22 119.8(8)
C21 C15 C14 121.4(7)
C21 C15 C16 119.6(7)
C14 C15 C16 118.9(7)
C17 C16 C15 117.7(7)
C17 C16 C18 123.5(7)
C15 C16 C18 118.8(7)
N2 C17 C16 121.1(8)
C19 C18 C16 120.1(7)
C18 C19 C20 121.6(7)
C26 C20 C21 118.6(7)
C26 C20 C19 123.3(7)
C21 C20 C19 118.1(8)
C15 C21 C20 121.7(7)
C15 C21 C24 119.4(7)
C20 C21 C24 118.9(8)
C23 C22 C14 118.3(7)
C22 C23 C24 121.9(7)
C25 C24 C21 117.7(7)
C25 C24 C23 123.2(7)
C21 C24 C23 119.1(8)
N3 C25 C24 123.3(7)
N3 C26 C20 121.7(8)
N4 C27 C28 123.8(10)
C27 C28 C29 117.9(9)
C30 C29 C28 118.0(9)
C30 C29 C32 124.0(9)
C28 C29 C32 117.8(9)
C29 C30 C31 119.3(9)
N4 C31 C30 123.3(9)
C29 C32 C34 109.0(7)
C39 C34 C35 118.6(7)
C39 C34 C32 121.0(8)
C35 C34 C32 120.2(9)
C36 C35 C34 120.8(9)
C35 C36 C37 117.7(8)
C38 C37 C36 123.0(7)
C38 C37 N5 117.1(7)
C36 C37 N5 119.9(7)
C37 C38 C39 118.5(8)
C34 C39 C38 121.4(8)
N5 C40 C41 121.4(6)
C40 C41 C42 117.1(6)
C40 C41 C49 123.7(6)
C42 C41 C49 119.1(6)
C41 C42 C48 119.9(6)
C41 C42 C43 120.9(6)
C48 C42 C43 119.2(5)
C44 C43 C42 117.1(6)
C44 C43 C45 123.5(6)
C42 C43 C45 119.3(6)
N5 C44 C43 120.3(6)
C46 C45 C43 121.9(6)
C45 C46 C47 120.7(6)
C53 C47 C48 117.8(6)
C53 C47 C46 123.6(6)
C48 C47 C46 118.6(5)
C51 C48 C47 120.1(6)
C51 C48 C42 119.7(5)
C47 C48 C42 120.2(5)
C50 C49 C41 121.2(6)
C49 C50 C51 120.5(6)
C48 C51 C52 117.6(6)
C48 C51 C50 119.5(6)
C52 C51 C50 122.9(6)
N6 C52 C51 121.2(6)
N6 C53 C47 122.2(6)
N7 C54 C55 115.6(9)
C54 C55 N8 111.0(10)
C57 C56 N9 117.3(10)
C56 C57 N10 99.2(12)
C59 C58 O1 125.0(8)
C59 C58 C67 120.9(10)
O1 C58 C67 114.0(9)
C58 C59 C60 120.8(8)
C59 C60 C61 119.9(9)
C62 C61 C60 119.2(9)
C67 C62 C61 121.1(7)
C67 C62 C63 118.7(8)
C61 C62 C63 120.1(8)
C64 C63 O10 125.5(7)
C64 C63 C62 119.4(8)
O10 C63 C62 115.0(7)
C63 C64 C65 121.2(7)
C64 C65 C66 120.9(8)
C65 C66 C67 118.9(9)
C62 C67 C66 120.7(8)
C62 C67 C58 118.1(9)
C66 C67 C58 121.2(9)
O1 C68 C69 108.7(11)
O2 C69 C68 115.4(11)
O2 C70 C71 113.4(13)
O3 C71 C70 109.3(10)
C75 C74 O4 111.6(11)
O5 C75 C74 107.6(13)
C85 C76 C77 121.0(10)
C85 C76 O5 114.6(6)
C77 C76 O5 124.4(9)
C76 C77 C78 118.9(7)
C79 C78 C77 119.8(4)
C80 C79 C78 119.0(6)
C85 C80 C81 117.6(5)
C85 C80 C79 121.5(5)
C81 C80 C79 121.0(7)
C82 C81 C80 123.9(10)
C82 C81 O6 119.7(11)
C80 C81 O6 116.3(10)
C81 C82 C83 118.4(6)
C84 C83 C82 120.0(4)
C83 C84 C85 120.5(5)
C80 C85 C76 119.7(6)
C80 C85 C84 119.7(4)
C76 C85 C84 120.6(7)
O6 C86 C87 101(2)
O7 C87 C86 112.3(12)
O7 C88 C89 111.1(14)
O8 C89 C88 106.4(12)
C91 C90 O8 122.5(17)
C90 C91 O9 110.0(14)
O9 C92 C93 110.6(9)
O10 C93 C92 106.0(7)
C1 N1 C5 118.1(6)
C1 N1 Pd1 121.7(5)
C5 N1 Pd1 120.2(5)
C17 N2 C13 121.9(7)
C17 N2 C10 119.9(7)
C13 N2 C10 118.1(7)
C25 N3 C26 119.7(8)
C25 N3 Pd2 119.3(6)
C26 N3 Pd2 121.0(6)
C31 N4 C27 117.7(9)
C31 N4 Pd2 120.0(6)
C27 N4 Pd2 122.3(7)
C40 N5 C44 123.1(6)
C40 N5 C37 119.1(6)
C44 N5 C37 117.7(6)
C52 N6 C53 121.0(6)
C52 N6 Pd1 118.6(5)
C53 N6 Pd1 120.4(4)
C54 N7 Pd1 109.2(6)
C55 N8 Pd1 110.8(5)
C56 N9 Pd2 100.0(8)
C57 N10 Pd2 115.9(9)
O11 N11 O12 120.4(5)
O11 N11 C94 121.0(16)
O12 N11 C94 118.5(16)
O14 N12 O13 119.8(5)
O14 N12 C95 134.3(15)
O13 N12 C95 105.5(15)
O16 N13 O15 123.8(15)
O16 N13 C96 116.2(14)
O15 N13 C96 119.8(18)
O18 N14 O17 119(2)
O18 N14 C97 113.3(18)
O17 N14 C97 127.0(18)
C58 O1 C68 118.2(9)
C70 O2 C69 118.4(13)
C71 O3 C72 110.6(11)
C73A O4 C74 116.1(12)
C76 O5 C75 115.9(11)
C81 O6 C86 117.0(13)
C88 O7 C87 112.6(13)
C89 O8 C90 99.8(15)
C92 O9 C91 113.1(10)
C63 O10 C93 118.2(6)
P4 F20 F32 106.1(10)
P6 F32 F20 113.5(8)
F2 P1 F3 89.8(4)
F2 P1 F5 90.5(4)
F3 P1 F5 90.4(3)
F2 P1 F6 89.8(3)
F3 P1 F6 179.4(4)
F5 P1 F6 89.2(3)
F2 P1 F1 91.1(4)
F3 P1 F1 90.2(3)
F5 P1 F1 178.3(4)
F6 P1 F1 90.3(3)
F2 P1 F4 179.2(4)
F3 P1 F4 90.7(4)
F5 P1 F4 88.9(3)
F6 P1 F4 89.7(4)
F1 P1 F4 89.5(3)
F11 P2 F9 178.7(6)
F11 P2 F8 90.9(7)
F9 P2 F8 90.4(7)
F11 P2 F7 91.8(6)
F9 P2 F7 87.9(5)
F8 P2 F7 89.1(5)
F11 P2 F10 90.4(7)
F9 P2 F10 89.9(7)
F8 P2 F10 91.0(5)
F7 P2 F10 177.8(7)
F11 P2 F12 89.9(6)
F9 P2 F12 88.8(6)
F8 P2 F12 179.0(7)
F7 P2 F12 90.4(6)
F10 P2 F12 89.5(6)
F17 P3 F16 92.7(7)
F17 P3 F15 91.1(13)
F16 P3 F15 89.7(8)
F17 P3 F18 177.0(11)
F16 P3 F18 89.5(5)
F15 P3 F18 86.8(8)
F17 P3 F13 97.4(12)
F16 P3 F13 94.1(8)
F15 P3 F13 170.6(10)
F18 P3 F13 84.6(8)
F17 P3 F14 90.0(6)
F16 P3 F14 177.2(6)
F15 P3 F14 89.5(7)
F18 P3 F14 87.8(5)
F13 P3 F14 86.3(5)
F21 P4 F23 97.5(6)
F21 P4 F19 99.5(7)
F23 P4 F19 96.9(8)
F21 P4 F20 89.0(7)
F23 P4 F20 173.4(7)
F19 P4 F20 83.4(10)
F21 P4 F22 80.7(7)
F23 P4 F22 91.5(6)
F19 P4 F22 171.5(9)
F20 P4 F22 88.1(9)
F21 P4 F24 166.6(9)
F23 P4 F24 85.1(6)
F19 P4 F24 93.2(7)
F20 P4 F24 88.3(7)
F22 P4 F24 86.1(8)
F29 P5 F27 99.7(8)
F29 P5 F30 163.9(9)
F27 P5 F30 96.1(8)
F29 P5 F26 90.6(7)
F27 P5 F26 92.4(6)
F30 P5 F26 91.8(5)
F29 P5 F28 89.8(7)
F27 P5 F28 87.6(5)
F30 P5 F28 87.9(5)
F26 P5 F28 179.6(5)
F29 P5 F25 79.8(11)
F27 P5 F25 171.8(7)
F30 P5 F25 84.2(10)
F26 P5 F25 95.8(6)
F28 P5 F25 84.3(6)
F33 P6 F35 175.5(12)
F33 P6 F31 90.2(3)
F35 P6 F31 90.0(3)
F33 P6 F36 93.9(14)
F35 P6 F36 85.3(14)
F31 P6 F36 171.8(10)
F33 P6 F32 88.5(8)
F35 P6 F32 87.0(12)
F31 P6 F32 89.6(3)
F36 P6 F32 83.4(8)
F33 P6 F34 82.3(8)
F35 P6 F34 102.2(12)
F31 P6 F34 89.9(3)
F36 P6 F34 97.6(8)
F32 P6 F34 170.8(9)
F41 P7 F39 95.4(8)
F41 P7 F40 82.9(18)
F39 P7 F40 90.2(7)
F41 P7 F42 90.1(3)
F39 P7 F42 174.5(8)
F40 P7 F42 89.8(3)
F41 P7 F38 98.3(13)
F39 P7 F38 90.2(7)
F40 P7 F38 178.7(16)
F42 P7 F38 89.6(3)
F41 P7 F37 179.2(16)
F39 P7 F37 84.9(7)
F40 P7 F37 97.8(17)
F42 P7 F37 89.6(3)
F38 P7 F37 81.0(11)
N8 Pd1 N1 93.1(2)
N8 Pd1 N6 177.3(3)
N1 Pd1 N6 89.5(2)
N8 Pd1 N7 82.7(2)
N1 Pd1 N7 175.7(2)
N6 Pd1 N7 94.7(2)
N10 Pd2 N4 175.6(4)
N10 Pd2 N3 94.6(4)
N4 Pd2 N3 89.8(3)
N10 Pd2 N9 84.6(4)
N4 Pd2 N9 91.0(3)
N3 Pd2 N9 178.4(3)
O3 C72 C73A 104.8(9)
O4 C73A C72 101.1(13)

loop_
_geom_bond_atom_site_label_1
_geom_bond_atom_site_label_2
_geom_bond_distance
C1 N1 1.321(10)
C1 C2 1.378(11)
C2 C3 1.366(12)
C3 C4 1.374(12)
C3 C6 1.529(11)
C4 C5 1.372(11)
C5 N1 1.371(10)
C6 C7 1.516(12)
C7 C8 1.341(13)
C7 C12 1.380(14)
C8 C9 1.376(13)
C9 C10 1.404(12)
C10 N2 1.416(11)
C10 C11 1.428(13)
C11 C12 1.374(14)
C13 N2 1.354(10)
C13 C14 1.380(13)
C14 C15 1.404(11)
C14 C22 1.471(11)
C15 C21 1.383(11)
C15 C16 1.426(10)
C16 C17 1.408(12)
C16 C18 1.442(12)
C17 N2 1.338(11)
C18 C19 1.345(13)
C19 C20 1.441(11)
C20 C26 1.380(13)
C20 C21 1.397(11)
C21 C24 1.431(11)
C22 C23 1.355(14)
C23 C24 1.445(12)
C24 C25 1.363(13)
C25 N3 1.329(11)
C26 N3 1.355(11)
C27 N4 1.328(12)
C27 C28 1.374(16)
C28 C29 1.423(14)
C29 C30 1.360(14)
C29 C32 1.502(13)
C30 C31 1.389(14)
C31 N4 1.325(13)
C32 C34 1.525(10)
C34 C39 1.380(14)
C34 C35 1.394(14)
C35 C36 1.385(11)
C36 C37 1.388(13)
C37 C38 1.351(12)
C37 N5 1.485(9)
C38 C39 1.382(11)
C40 N5 1.315(10)
C40 C41 1.379(10)
C41 C42 1.411(9)
C41 C49 1.428(10)
C42 C48 1.420(9)
C42 C43 1.422(9)
C43 C44 1.375(9)
C43 C45 1.429(9)
C44 N5 1.356(9)
C45 C46 1.329(9)
C46 C47 1.454(8)
C47 C53 1.375(9)
C47 C48 1.419(9)
C48 C51 1.402(8)
C49 C50 1.346(11)
C50 C51 1.440(9)
C51 C52 1.409(10)
C52 N6 1.340(9)
C53 N6 1.343(9)
C54 N7 1.406(12)
C54 C55 1.422(5)
C55 N8 1.453(12)
C56 C57 1.40(2)
C56 N9 1.669(19)
C57 N10 1.484(16)
C58 C59 1.361(16)
C58 O1 1.379(14)
C58 C67 1.434(12)
C59 C60 1.379(17)
C60 C61 1.421(11)
C61 C62 1.392(12)
C62 C67 1.388(14)
C62 C63 1.442(10)
C63 C64 1.353(12)
C63 O10 1.371(11)
C64 C65 1.385(14)
C65 C66 1.385(11)
C66 C67 1.401(14)
C68 O1 1.423(11)
C68 C69 1.50(2)
C69 O2 1.40(2)
C70 O2 1.385(19)
C70 C71 1.49(3)
C71 O3 1.37(2)
C74 C75 1.46(3)
C74 O4 1.53(2)
C75 O5 1.444(18)
C76 C85 1.396(11)
C76 C77 1.395(5)
C76 O5 1.400(15)
C77 C78 1.445(14)
C78 C79 1.405(5)
C79 C80 1.405(5)
C80 C85 1.393(10)
C80 C81 1.400(11)
C81 C82 1.361(9)
C81 O6 1.401(15)
C82 C83 1.396(5)
C83 C84 1.393(5)
C84 C85 1.409(4)
C86 O6 1.51(3)
C86 C87 1.54(2)
C87 O7 1.36(2)
C88 O7 1.352(16)
C88 C89 1.63(3)
C89 O8 1.348(17)
C90 C91 1.35(3)
C90 O8 1.44(2)
C91 O9 1.472(15)
C92 O9 1.363(19)
C92 C93 1.510(17)
C93 O10 1.461(9)
C94 N11 1.38(2)
C95 N12 1.332(19)
C96 N13 1.436(17)
C97 N14 1.451(16)
N1 Pd1 2.032(6)
N3 Pd2 2.046(8)
N4 Pd2 2.022(8)
N6 Pd1 2.034(5)
N7 Pd1 2.046(6)
N8 Pd1 2.026(5)
N9 Pd2 2.057(9)
N10 Pd2 1.995(9)
N11 O11 1.2495(11)
N11 O12 1.2500(11)
N12 O14 1.2498(11)
N12 O13 1.2504(11)
N13 O16 1.217(15)
N13 O15 1.247(5)
N14 O18 1.14(2)
N14 O17 1.246(5)
O3 C72 1.466(18)
O4 C73A 1.371(18)
F1 P1 1.606(5)
F2 P1 1.588(7)
F3 P1 1.588(6)
F4 P1 1.617(7)
F5 P1 1.596(5)
F6 P1 1.602(6)
F7 P2 1.589(10)
F8 P2 1.580(9)
F9 P2 1.572(14)
F10 P2 1.607(10)
F11 P2 1.564(14)
F12 P2 1.609(9)
F13 P3 1.579(13)
F14 P3 1.607(8)
F15 P3 1.557(14)
F16 P3 1.542(9)
F17 P3 1.513(11)
F18 P3 1.570(9)
F19 P4 1.535(11)
F20 P4 1.595(12)
F20 F32 1.68(2)
F21 P4 1.411(9)
F22 P4 1.613(12)
F23 P4 1.454(10)
F24 P4 1.619(12)
F25 P5 1.635(13)
F26 P5 1.613(10)
F27 P5 1.538(9)
F28 P5 1.635(11)
F29 P5 1.514(13)
F30 P5 1.540(9)
F31 P6 1.6001(10)
F32 P6 1.6007(11)
F33 P6 1.5997(11)
F34 P6 1.6009(10)
F35 P6 1.5998(11)
F37 P7 1.6002(10)
F38 P7 1.6001(10)
F39 P7 1.5996(10)
F40 P7 1.5997(10)
F41 P7 1.5995(10)
F42 P7 1.6000(10)
P6 F36 1.6003(11)
C72 C73A 1.490(10)

loop_
_geom_torsion_atom_site_label_1
_geom_torsion_atom_site_label_2
_geom_torsion_atom_site_label_3
_geom_torsion_atom_site_label_4
_geom_torsion
N1 C1 C2 C3 -1.6(12)
C1 C2 C3 C4 2.0(12)
C1 C2 C3 C6 178.2(7)
C2 C3 C4 C5 -2.6(12)
C6 C3 C4 C5 -178.8(8)
C3 C4 C5 N1 2.7(12)
C2 C3 C6 C7 -108.8(10)
C4 C3 C6 C7 67.3(11)
C3 C6 C7 C8 75.4(11)
C3 C6 C7 C12 -97.8(10)
C12 C7 C8 C9 1.4(14)
C6 C7 C8 C9 -171.7(8)
C7 C8 C9 C10 0.7(13)
C8 C9 C10 N2 175.4(7)
C8 C9 C10 C11 -1.7(12)
C9 C10 C11 C12 0.6(13)
N2 C10 C11 C12 -176.4(8)
C10 C11 C12 C7 1.5(14)
C8 C7 C12 C11 -2.5(14)
C6 C7 C12 C11 170.7(8)
N2 C13 C14 C15 -1.5(11)
N2 C13 C14 C22 177.9(7)
C13 C14 C15 C21 179.0(6)
C22 C14 C15 C21 -0.4(11)
C13 C14 C15 C16 -1.5(10)
C22 C14 C15 C16 179.1(7)
C21 C15 C16 C17 -178.4(6)
C14 C15 C16 C17 2.2(9)
C21 C15 C16 C18 1.7(9)
C14 C15 C16 C18 -177.7(6)
C15 C16 C17 N2 0.2(10)
C18 C16 C17 N2 -179.9(6)
C17 C16 C18 C19 177.4(7)
C15 C16 C18 C19 -2.7(10)
C16 C18 C19 C20 2.7(11)
C18 C19 C20 C26 178.2(7)
C18 C19 C20 C21 -1.7(11)
C14 C15 C21 C20 178.6(6)
C16 C15 C21 C20 -0.8(10)
C14 C15 C21 C24 0.2(10)
C16 C15 C21 C24 -179.2(6)
C26 C20 C21 C15 -179.2(7)
C19 C20 C21 C15 0.7(10)
C26 C20 C21 C24 -0.8(10)
C19 C20 C21 C24 179.1(7)
C13 C14 C22 C23 -177.9(8)
C15 C14 C22 C23 1.5(12)
C14 C22 C23 C24 -2.6(13)
C15 C21 C24 C25 179.5(7)
C20 C21 C24 C25 1.1(10)
C15 C21 C24 C23 -1.2(11)
C20 C21 C24 C23 -179.6(7)
C22 C23 C24 C25 -178.3(8)
C22 C23 C24 C21 2.4(12)
C21 C24 C25 N3 -1.6(12)
C23 C24 C25 N3 179.2(8)
C21 C20 C26 N3 0.8(12)
C19 C20 C26 N3 -179.0(7)
N4 C27 C28 C29 1.5(13)
C27 C28 C29 C30 -1.4(12)
C27 C28 C29 C32 173.2(7)
C28 C29 C30 C31 0.5(11)
C32 C29 C30 C31 -173.7(7)
C29 C30 C31 N4 0.4(13)
C30 C29 C32 C34 96.8(10)
C28 C29 C32 C34 -77.5(10)
C29 C32 C34 C39 -59.0(13)
C29 C32 C34 C35 116.0(10)
C39 C34 C35 C36 -1.4(15)
C32 C34 C35 C36 -176.5(9)
C34 C35 C36 C37 1.2(15)
C35 C36 C37 C38 -0.7(14)
C35 C36 C37 N5 177.4(8)
C36 C37 C38 C39 0.4(13)
N5 C37 C38 C39 -177.8(7)
C35 C34 C39 C38 1.1(15)
C32 C34 C39 C38 176.2(9)
C37 C38 C39 C34 -0.6(14)
N5 C40 C41 C42 0.8(10)
N5 C40 C41 C49 -179.7(7)
C40 C41 C42 C48 -178.5(6)
C49 C41 C42 C48 2.0(9)
C40 C41 C42 C43 0.3(9)
C49 C41 C42 C43 -179.2(6)
C41 C42 C43 C44 -0.8(9)
C48 C42 C43 C44 178.1(6)
C41 C42 C43 C45 -179.3(6)
C48 C42 C43 C45 -0.5(9)
C42 C43 C44 N5 0.1(9)
C45 C43 C44 N5 178.6(6)
C44 C43 C45 C46 -178.6(6)
C42 C43 C45 C46 -0.1(10)
C43 C45 C46 C47 1.3(10)
C45 C46 C47 C53 178.3(6)
C45 C46 C47 C48 -1.9(9)
C53 C47 C48 C51 0.3(9)
C46 C47 C48 C51 -179.5(5)
C53 C47 C48 C42 -178.9(5)
C46 C47 C48 C42 1.3(8)
C41 C42 C48 C51 -0.5(8)
C43 C42 C48 C51 -179.3(5)
C41 C42 C48 C47 178.7(6)
C43 C42 C48 C47 -0.1(8)
C40 C41 C49 C50 178.9(7)
C42 C41 C49 C50 -1.5(11)
C41 C49 C50 C51 -0.4(11)
C47 C48 C51 C52 -0.3(8)
C42 C48 C51 C52 178.9(6)
C47 C48 C51 C50 179.4(6)
C42 C48 C51 C50 -1.4(9)
C49 C50 C51 C48 1.9(10)
C49 C50 C51 C52 -178.5(7)
C48 C51 C52 N6 -0.8(9)
C50 C51 C52 N6 179.5(6)
C48 C47 C53 N6 0.7(9)
C46 C47 C53 N6 -179.4(6)
N7 C54 C55 N8 -38(2)
N9 C56 C57 N10 52.0(18)
O1 C58 C59 C60 177.9(8)
C67 C58 C59 C60 -0.7(13)
C58 C59 C60 C61 0.3(13)
C59 C60 C61 C62 0.6(12)
C60 C61 C62 C67 -1.0(11)
C60 C61 C62 C63 179.7(7)
C67 C62 C63 C64 -0.6(10)
C61 C62 C63 C64 178.8(7)
C67 C62 C63 O10 177.3(6)
C61 C62 C63 O10 -3.4(10)
O10 C63 C64 C65 -178.4(7)
C62 C63 C64 C65 -0.8(10)
C63 C64 C65 C66 2.3(11)
C64 C65 C66 C67 -2.4(11)
C61 C62 C67 C66 -178.9(7)
C63 C62 C67 C66 0.4(11)
C61 C62 C67 C58 0.5(11)
C63 C62 C67 C58 179.9(7)
C65 C66 C67 C62 1.0(11)
C65 C66 C67 C58 -178.4(7)
C59 C58 C67 C62 0.3(12)
O1 C58 C67 C62 -178.5(7)
C59 C58 C67 C66 179.8(8)
O1 C58 C67 C66 1.0(11)
O1 C68 C69 O2 -67.8(12)
O2 C70 C71 O3 71.6(14)
O4 C74 C75 O5 76.8(13)
C85 C76 C77 C78 2.8(13)
O5 C76 C77 C78 -177.3(9)
C76 C77 C78 C79 -3.3(15)
C77 C78 C79 C80 1.9(15)
C78 C79 C80 C85 0.0(14)
C78 C79 C80 C81 178.5(9)
C85 C80 C81 C82 -2.6(14)
C79 C80 C81 C82 178.8(9)
C85 C80 C81 O6 -178.4(8)
C79 C80 C81 O6 3.0(14)
C80 C81 C82 C83 2.7(14)
O6 C81 C82 C83 178.3(9)
C81 C82 C83 C84 -0.1(13)
C82 C83 C84 C85 -2.3(12)
C81 C80 C85 C76 -179.0(8)
C79 C80 C85 C76 -0.5(13)
C81 C80 C85 C84 0.1(12)
C79 C80 C85 C84 178.6(8)
C77 C76 C85 C80 -1.0(12)
O5 C76 C85 C80 179.2(8)
C77 C76 C85 C84 179.9(8)
O5 C76 C85 C84 0.1(11)
C83 C84 C85 C80 2.3(12)
C83 C84 C85 C76 -178.6(7)
O6 C86 C87 O7 72(2)
O7 C88 C89 O8 -72.2(16)
O8 C90 C91 O9 -41(3)
O9 C92 C93 O10 -72.6(10)
C2 C1 N1 C5 1.6(11)
C2 C1 N1 Pd1 -179.6(6)
C4 C5 N1 C1 -2.1(10)
C4 C5 N1 Pd1 179.0(6)
C16 C17 N2 C13 -3.4(10)
C16 C17 N2 C10 173.9(6)
C14 C13 N2 C17 4.1(11)
C14 C13 N2 C10 -173.3(7)
C9 C10 N2 C17 -135.8(8)
C11 C10 N2 C17 41.1(11)
C9 C10 N2 C13 41.6(10)
C11 C10 N2 C13 -141.4(8)
C24 C25 N3 C26 1.6(12)
C24 C25 N3 Pd2 -179.6(6)
C20 C26 N3 C25 -1.2(12)
C20 C26 N3 Pd2 -179.9(6)
C30 C31 N4 C27 -0.3(12)
C30 C31 N4 Pd2 177.1(6)
C28 C27 N4 C31 -0.7(13)
C28 C27 N4 Pd2 -178.1(7)
C41 C40 N5 C44 -1.5(11)
C41 C40 N5 C37 175.8(7)
C43 C44 N5 C40 1.0(10)
C43 C44 N5 C37 -176.3(6)
C38 C37 N5 C40 -50.3(10)
C36 C37 N5 C40 131.5(8)
C38 C37 N5 C44 127.1(8)
C36 C37 N5 C44 -51.1(10)
C51 C52 N6 C53 1.9(10)
C51 C52 N6 Pd1 -177.0(5)
C47 C53 N6 C52 -1.9(10)
C47 C53 N6 Pd1 177.0(5)
C55 C54 N7 Pd1 29.4(18)
C54 C55 N8 Pd1 26.8(16)
C57 C56 N9 Pd2 -37.2(17)
C56 C57 N10 Pd2 -44.0(14)
C59 C58 O1 C68 4.7(13)
C67 C58 O1 C68 -176.5(8)
C69 C68 O1 C58 177.9(10)
C71 C70 O2 C69 166.8(11)
C68 C69 O2 C70 103.8(13)
C70 C71 O3 C72 -176.2(11)
C75 C74 O4 C73A -77.2(15)
C85 C76 O5 C75 -179.1(8)
C77 C76 O5 C75 1.1(14)
C74 C75 O5 C76 170.8(11)
C82 C81 O6 C86 -3.5(15)
C80 C81 O6 C86 172.5(10)
C87 C86 O6 C81 179.0(10)
C89 C88 O7 C87 -178.9(17)
C86 C87 O7 C88 -179(2)
C88 C89 O8 C90 -166.9(12)
C91 C90 O8 C89 -66(2)
C93 C92 O9 C91 -172.4(9)
C90 C91 O9 C92 -172.2(15)
C64 C63 O10 C93 -6.1(11)
C62 C63 O10 C93 176.2(6)
C92 C93 O10 C63 178.6(9)
P4 F20 F32 P6 147.3(9)
F32 F20 P4 F21 123.0(10)
F32 F20 P4 F23 -44(8)
F32 F20 P4 F19 -137.3(10)
F32 F20 P4 F22 42.3(10)
F32 F20 P4 F24 -43.8(10)
F20 F32 P6 F33 51.7(12)
F20 F32 P6 F35 -128.5(12)
F20 F32 P6 F31 -38.5(12)
F20 F32 P6 F36 145.9(16)
F20 F32 P6 F34 49(3)
C55 N8 Pd1 N1 170.1(9)
C55 N8 Pd1 N6 -23(6)
C55 N8 Pd1 N7 -9.1(9)
C1 N1 Pd1 N8 -73.2(6)
C5 N1 Pd1 N8 105.6(5)
C1 N1 Pd1 N6 107.4(5)
C5 N1 Pd1 N6 -73.8(5)
C1 N1 Pd1 N7 -62(4)
C5 N1 Pd1 N7 116(4)
C52 N6 Pd1 N8 -56(6)
C53 N6 Pd1 N8 125(6)
C52 N6 Pd1 N1 111.0(5)
C53 N6 Pd1 N1 -67.8(5)
C52 N6 Pd1 N7 -69.7(5)
C53 N6 Pd1 N7 111.4(5)
C54 N7 Pd1 N8 -10.2(9)
C54 N7 Pd1 N1 -21(4)
C54 N7 Pd1 N6 169.1(9)
C57 N10 Pd2 N4 30(5)
C57 N10 Pd2 N3 -157.2(10)
C57 N10 Pd2 N9 21.4(10)
C31 N4 Pd2 N10 78(5)
C27 N4 Pd2 N10 -105(4)
C31 N4 Pd2 N3 -95.4(6)
C27 N4 Pd2 N3 81.9(7)
C31 N4 Pd2 N9 86.0(7)
C27 N4 Pd2 N9 -96.7(7)
C25 N3 Pd2 N10 60.9(7)
C26 N3 Pd2 N10 -120.3(7)
C25 N3 Pd2 N4 -119.6(6)
C26 N3 Pd2 N4 59.1(6)
C25 N3 Pd2 N9 -1(12)
C26 N3 Pd2 N9 178(100)
C56 N9 Pd2 N10 6.1(8)
C56 N9 Pd2 N4 -173.2(8)
C56 N9 Pd2 N3 68(12)
C71 O3 C72 C73A 172.3(11)
C74 O4 C73A C72 -177.2(12)
O3 C72 C73A O4 -78.8(12)
